data_4033546
loop_
_publ_author_name
'Shirai, Atsumi'
'Sano, Hiroto'
'Nakamura, Yuki'
'Takashika, Masataka'
'Otani, Hiroyuki'
'Hasegawa, Masashi'
'Kato, Shin-Ichiro'
'Iyoda, Masahiko'

_publ_section_title
;
 10-Mesityl-1,8-diphenylanthracene Dimer: Synthesis, Structure, and
 Properties.
;
_journal_issue 7
_journal_name_full 'The Journal of organic chemistry'
_journal_page_first 3857
_journal_page_last 3863
_journal_paper_doi 10.1021/acs.joc.8b00200
_journal_volume 83
_journal_year 2018
_chemical_formula_moiety 'C47 H36'
_chemical_formula_sum 'C47 H36'
_chemical_formula_weight 600.76
_chemical_name_systematic biphenyl
_space_group_crystal_system triclinic
_space_group_IT_number 2
_space_group_name_Hall '-P 1'
_space_group_name_H-M_alt 'P -1'
_symmetry_space_group_name_Hall '-P 1'
_symmetry_space_group_name_H-M 'P -1'
_atom_sites_solution_hydrogens geom
_atom_sites_solution_primary dual
_audit_creation_date 2017-12-27
_audit_creation_method
;
Olex2 1.2
(compiled Nov 22 2016 11:51:51 for OlexSys, GUI svn.r5269)
;
_cell_angle_alpha 105.602(4)
_cell_angle_beta 98.716(4)
_cell_angle_gamma 94.253(4)
_cell_formula_units_Z 2
_cell_length_a 8.427(2)
_cell_length_b 11.446(3)
_cell_length_c 19.827(5)
_cell_measurement_reflns_used 7291
_cell_measurement_temperature 173(2)
_cell_measurement_theta_max 26.45
_cell_measurement_theta_min 1.08
_cell_volume 1807.4(8)
_computing_molecular_graphics 'Olex2 (Dolomanov et al., 2009)'
_computing_publication_material 'Olex2 (Dolomanov et al., 2009)'
_computing_structure_refinement 'ShelXL (Sheldrick, 2015)'
_computing_structure_solution 'ShelXT (Sheldrick, 2015)'
_diffrn_ambient_temperature 173.15
_diffrn_measured_fraction_theta_full 0.987
_diffrn_measured_fraction_theta_max 0.976
_diffrn_measurement_device_type 'Bruker APEX-II CCD'
_diffrn_measurement_method '\f and \w scans'
_diffrn_radiation_type MoK\a
_diffrn_radiation_wavelength 0.71073
_diffrn_reflns_av_R_equivalents 0.0542
_diffrn_reflns_av_unetI/netI 0.1605
_diffrn_reflns_Laue_measured_fraction_full 0.987
_diffrn_reflns_Laue_measured_fraction_max 0.976
_diffrn_reflns_limit_h_max 7
_diffrn_reflns_limit_h_min -10
_diffrn_reflns_limit_k_max 12
_diffrn_reflns_limit_k_min -14
_diffrn_reflns_limit_l_max 24
_diffrn_reflns_limit_l_min -24
_diffrn_reflns_number 9867
_diffrn_reflns_point_group_measured_fraction_full 0.987
_diffrn_reflns_point_group_measured_fraction_max 0.976
_diffrn_reflns_theta_full 25.242
_diffrn_reflns_theta_max 26.45
_diffrn_reflns_theta_min 1.08
_exptl_absorpt_coefficient_mu 0.062
_exptl_absorpt_correction_type none
_exptl_crystal_colour 'clear light yellow'
_exptl_crystal_colour_lustre clear
_exptl_crystal_colour_modifier light
_exptl_crystal_colour_primary yellow
_exptl_crystal_density_diffrn 1.104
_exptl_crystal_description block
_exptl_crystal_F_000 636
_exptl_crystal_size_max 0.2
_exptl_crystal_size_mid 0.2
_exptl_crystal_size_min 0.1
_refine_diff_density_max 0.365
_refine_diff_density_min -0.295
_refine_diff_density_rms 0.062
_refine_ls_extinction_coef 0.014(2)
_refine_ls_extinction_expression Fc^*^=kFc[1+0.001xFc^2^\l^3^/sin(2\q)]^-1/4^
_refine_ls_extinction_method 'SHELXL-2017/1 (Sheldrick 2017)'
_refine_ls_goodness_of_fit_ref 0.862
_refine_ls_hydrogen_treatment constr
_refine_ls_matrix_type full
_refine_ls_number_parameters 552
_refine_ls_number_reflns 7291
_refine_ls_number_restraints 399
_refine_ls_restrained_S_all 0.903
_refine_ls_R_factor_all 0.1762
_refine_ls_R_factor_gt 0.0785
_refine_ls_shift/su_max 0.000
_refine_ls_shift/su_mean 0.000
_refine_ls_structure_factor_coef Fsqd
_refine_ls_weighting_details 'w=1/[\s^2^(Fo^2^)+(0.1145P)^2^] where P=(Fo^2^+2Fc^2^)/3'
_refine_ls_weighting_scheme calc
_refine_ls_wR_factor_gt 0.2076
_refine_ls_wR_factor_ref 0.2517
_reflns_Friedel_coverage 0.000
_reflns_number_gt 2606
_reflns_number_total 7291
_reflns_threshold_expression 'I > 2\s(I)'
_cod_data_source_file jo8b00200_si_003.cif
_cod_data_source_block ma015
_cod_depositor_comments 'Adding full bibliography for 4033545--4033546.cif.'
_cod_database_code 4033546
_shelx_space_group_comment
;
The symmetry employed for this shelxl refinement is uniquely defined
by the following loop, which should always be used as a source of
symmetry information in preference to the above space-group names.
They are only intended as comments.
;
_shelx_estimated_absorpt_t_max 0.994
_shelx_estimated_absorpt_t_min 0.988
_olex2_refinement_description
;
1. Fixed Uiso
 At 1.2 times of:
  All C(H) groups, All C(H,H) groups
 At 1.5 times of:
  All C(H,H,H) groups
2. Restrained distances
 C47B-C42 \\sim C47B-C46B \\sim C46B-C45 \\sim C45-C44B \\sim C44B-C43B \\sim
C43B-C42
 with sigma of 0.02
3. Uiso/Uaniso restraints and constraints
C35A \\sim C34A \\sim C32A \\sim C31A \\sim C35 \\sim C34 \\sim C33B \\sim C32B
\\sim C31B \\sim C30B: within 2A with sigma of 0.04 and sigma for terminal
atoms of 0.08
C42 \\sim C43A \\sim C44A \\sim C45 \\sim C47A \\sim C46A \\sim C43B \\sim C44B
\\sim C46B \\sim C47B: within 2A with sigma of 0.04 and sigma for terminal
atoms of 0.08
4. Rigid body (RIGU) restrains
 C35A, C34A, C32A, C31A, C35, C34, C33B, C32B, C31B, C30B
 with sigma for 1-2 distances of 0.004 and sigma for 1-3 distances of 0.004
 C42, C43A, C44A, C45, C47A, C46A, C43B, C44B, C46B, C47B
 with sigma for 1-2 distances of 0.004 and sigma for 1-3 distances of 0.004
5. Others
 Sof(C37B)=Sof(H37B)=Sof(C38B)=Sof(H38B)=Sof(C40B)=Sof(H40B)=Sof(C41B)=
 Sof(H41B)=1-FVAR(1)
 Sof(C37A)=Sof(H37A)=Sof(C38A)=Sof(H38A)=Sof(C40A)=Sof(H40A)=Sof(C41A)=
 Sof(H41A)=FVAR(1)
 Sof(C29B)=Sof(H29B)=Sof(C28B)=Sof(H28B)=Sof(C26B)=Sof(H26B)=Sof(C25B)=
 Sof(H25B)=1-FVAR(2)
 Sof(C25A)=Sof(H25A)=Sof(C26A)=Sof(H26A)=Sof(C28A)=Sof(H28A)=Sof(C29A)=
 Sof(H29A)=FVAR(2)
 Sof(C43A)=Sof(H43A)=Sof(C44A)=Sof(H44A)=Sof(H45)=Sof(C47A)=Sof(H47A)=
 Sof(C46A)=Sof(H46A)=1-FVAR(3)
 Sof(H45A)=Sof(C43B)=Sof(H43B)=Sof(C44B)=Sof(H44B)=Sof(C46B)=Sof(H46B)=
 Sof(C47B)=Sof(H47B)=FVAR(3)
 Sof(C35A)=Sof(H35A)=Sof(C34A)=Sof(H34A)=Sof(C32A)=Sof(H32A)=Sof(C31A)=
 Sof(H31A)=Sof(H33A)=1-FVAR(4)
 Sof(C35)=Sof(H35)=Sof(C34)=Sof(H34)=Sof(H33B)=Sof(C32B)=Sof(H32B)=Sof(C31B)=
 Sof(H31B)=FVAR(4)
6.a Aromatic/amide H refined with riding coordinates:
 C2(H2), C4(H4), C9(H9), C10(H10), C13(H13), C8(H8), C19(H19), C17(H17),
 C3(H3), C25A(H25A), C26A(H26A), C28A(H28A), C29A(H29A), C29B(H29B), C28B(H28B),
  C26B(H26B), C25B(H25B), C37A(H37A), C38A(H38A), C40A(H40A), C41A(H41A),
 C37B(H37B), C38B(H38B), C40B(H40B), C41B(H41B), C35A(H35A), C34A(H34A),
 C32A(H32A), C31A(H31A), C35(H35), C34(H34), C33B(H33A), C33B(H33B), C32B(H32B),
  C31B(H31B), C43A(H43A), C44A(H44A), C45(H45), C45(H45A), C47A(H47A),
 C46A(H46A), C43B(H43B), C44B(H44B), C46B(H46B), C47B(H47B)
6.b Fitted hexagon refined as free rotating group:
 C35(C34,C33B,C32B,C31B,C30B), C42(C43A,C44A,C45,C47A,C46A)
6.c Idealised Me refined as rotating group:
 C23(H23A,H23B,H23C), C22(H22A,H22B,H22C), C21(H21A,H21B,H21C)
;
_shelx_shelxl_version_number 2017/1
_olex2_submission_original_sample_id Ma015
_olex2_submission_special_instructions 'No special instructions were received'

loop_
_space_group_symop_operation_xyz
'x, y, z'
'-x, -y, -z'

loop_
_atom_site_label
_atom_site_type_symbol
_atom_site_fract_x
_atom_site_fract_y
_atom_site_fract_z
_atom_site_U_iso_or_equiv
_atom_site_adp_type
_atom_site_occupancy
_atom_site_site_symmetry_order
_atom_site_calc_flag
_atom_site_refinement_flags_posn
_atom_site_refinement_flags_adp
_atom_site_refinement_flags_occupancy
_atom_site_disorder_assembly
_atom_site_disorder_group
C2 C 0.2388(8) -0.1230(4) 0.3548(2) 0.104(2) Uani 1 1 d . . . . .
H2 H 0.232320 -0.160196 0.391959 0.125 Uiso 1 1 calc R . . . .
C4 C 0.2457(7) -0.1498(4) 0.2324(2) 0.0829(18) Uani 1 1 d . . . . .
H4 H 0.248242 -0.201634 0.186316 0.099 Uiso 1 1 calc R . . . .
C7 C 0.2668(4) 0.1586(3) 0.19919(17) 0.0362(9) Uani 1 1 d . . . . .
C6 C 0.2565(5) 0.0300(3) 0.18629(18) 0.0402(10) Uani 1 1 d . . . . .
C9 C 0.2878(6) 0.3356(4) 0.15619(19) 0.0594(13) Uani 1 1 d . . . . .
H9 H 0.300224 0.371205 0.118891 0.071 Uiso 1 1 calc R . . . .
C11 C 0.2696(4) 0.3670(3) 0.28024(17) 0.0354(9) Uani 1 1 d . . . . .
C10 C 0.2792(5) 0.4105(3) 0.22420(19) 0.0489(11) Uani 1 1 d . . . . .
H10 H 0.280158 0.495893 0.230896 0.059 Uiso 1 1 calc R . . . .
C12 C 0.2639(4) 0.2354(3) 0.26893(17) 0.0343(9) Uani 1 1 d . . . . .
C5 C 0.2497(5) -0.0210(3) 0.24295(19) 0.0461(11) Uani 1 1 d . . . . .
C13 C 0.2579(5) 0.1810(3) 0.32392(18) 0.0391(10) Uani 1 1 d . . . . .
H13 H 0.258154 0.231962 0.370505 0.047 Uiso 1 1 calc R . . . .
C8 C 0.2785(5) 0.2119(4) 0.14370(19) 0.0488(11) Uani 1 1 d . . . . .
H8 H 0.279777 0.161420 0.097166 0.059 Uiso 1 1 calc R . . . .
C15 C 0.2515(5) -0.0497(3) 0.11225(18) 0.0398(10) Uani 1 1 d . . . . .
C1 C 0.2478(5) 0.0002(3) 0.37069(19) 0.0490(11) Uani 1 1 d . . . . .
C16 C 0.3938(5) -0.0741(4) 0.0865(2) 0.0508(11) Uani 1 1 d . . . . .
C18 C 0.2388(6) -0.1854(3) -0.0291(2) 0.0555(12) Uani 1 1 d . . . . .
C19 C 0.0990(6) -0.1632(3) -0.00212(19) 0.0534(12) Uani 1 1 d . . . . .
H19 H -0.002332 -0.194883 -0.032360 0.064 Uiso 1 1 calc R . . . .
C17 C 0.3852(6) -0.1420(4) 0.0160(2) 0.0602(12) Uani 1 1 d . . . . .
H17 H 0.482453 -0.158863 -0.001464 0.072 Uiso 1 1 calc R . . . .
C20 C 0.1015(5) -0.0965(3) 0.06729(19) 0.0454(10) Uani 1 1 d . . . . .
C23 C -0.0550(5) -0.0744(4) 0.0934(2) 0.0613(12) Uani 1 1 d . . . . .
H23A H -0.072332 -0.125067 0.124990 0.092 Uiso 1 1 calc GR . . . .
H23B H -0.144343 -0.095593 0.052740 0.092 Uiso 1 1 calc GR . . . .
H23C H -0.050250 0.012012 0.119591 0.092 Uiso 1 1 calc GR . . . .
C22 C 0.2319(7) -0.2585(4) -0.1065(2) 0.0854(18) Uani 1 1 d . . . . .
H22A H 0.159824 -0.334879 -0.117145 0.128 Uiso 1 1 calc GR . . . .
H22B H 0.340691 -0.277229 -0.113919 0.128 Uiso 1 1 calc GR . . . .
H22C H 0.190920 -0.210461 -0.137972 0.128 Uiso 1 1 calc GR . . . .
C24 C 0.2502(5) 0.0742(3) 0.44493(18) 0.0394(10) Uani 1 1 d . . . . .
C21 C 0.5533(6) -0.0266(5) 0.1347(2) 0.0854(16) Uani 1 1 d . . . . .
H21A H 0.543587 0.050357 0.169589 0.128 Uiso 1 1 calc GR . . . .
H21B H 0.634937 -0.012462 0.106572 0.128 Uiso 1 1 calc GR . . . .
H21C H 0.585730 -0.086627 0.159657 0.128 Uiso 1 1 calc GR . . . .
C3 C 0.2385(9) -0.1985(4) 0.2860(3) 0.123(3) Uani 1 1 d . . . . .
H3 H 0.233075 -0.284510 0.277574 0.147 Uiso 1 1 calc R . . . .
C27 C 0.2499(5) 0.2065(3) 0.58769(18) 0.0378(9) Uani 1 1 d . . . . .
C25A C 0.3718(9) 0.0588(6) 0.5041(4) 0.038(2) Uani 0.490(4) 1 d . . P A 4
H25A H 0.451697 0.005544 0.493923 0.045 Uiso 0.490(4) 1 calc R . P A 4
C26A C 0.3679(9) 0.1228(6) 0.5746(4) 0.037(2) Uani 0.490(4) 1 d . . P A 4
H26A H 0.441614 0.111225 0.612840 0.045 Uiso 0.490(4) 1 calc R . P A 4
C28A C 0.1536(9) 0.2247(6) 0.5339(3) 0.0313(18) Uani 0.490(4) 1 d . . P A 4
H28A H 0.078726 0.282554 0.543121 0.038 Uiso 0.490(4) 1 calc R . P A 4
C29A C 0.1581(8) 0.1617(6) 0.4641(4) 0.0330(19) Uani 0.490(4) 1 d . . P A 4
H29A H 0.090376 0.182934 0.427432 0.040 Uiso 0.490(4) 1 calc R . P A 4
C29B C 0.1159(9) 0.0426(6) 0.4806(4) 0.039(2) Uani 0.510(4) 1 d . . P A 3
H29B H 0.031737 -0.021288 0.455967 0.046 Uiso 0.510(4) 1 calc R . P A 3
C28B C 0.1167(9) 0.1086(6) 0.5506(4) 0.041(2) Uani 0.510(4) 1 d . . P A 3
H28B H 0.032168 0.090836 0.574409 0.050 Uiso 0.510(4) 1 calc R . P A 3
C26B C 0.3551(9) 0.2280(6) 0.5481(4) 0.0375(19) Uani 0.510(4) 1 d . . P A 3
H26B H 0.439838 0.292895 0.569593 0.045 Uiso 0.510(4) 1 calc R . P A 3
C25B C 0.3523(8) 0.1643(6) 0.4784(3) 0.0328(18) Uani 0.510(4) 1 d . . P A 3
H25B H 0.431664 0.189888 0.454353 0.039 Uiso 0.510(4) 1 calc R . P A 3
C36 C 0.2623(5) 0.4523(3) 0.35102(17) 0.0334(9) Uani 1 1 d . . . . .
C37A C 0.1278(9) 0.4301(6) 0.3874(4) 0.0339(19) Uani 0.489(4) 1 d . . P B 2
H37A H 0.047624 0.361803 0.366447 0.041 Uiso 0.489(4) 1 calc R . P B 2
C38A C 0.1204(9) 0.5105(6) 0.4525(4) 0.0344(19) Uani 0.489(4) 1 d . . P B 2
H38A H 0.032691 0.499944 0.476101 0.041 Uiso 0.489(4) 1 calc R . P B 2
C39 C 0.2524(5) 0.6145(3) 0.48544(19) 0.0384(10) Uani 1 1 d . . . . .
C40A C 0.3503(9) 0.6349(6) 0.4436(4) 0.0310(18) Uani 0.489(4) 1 d . . P B 2
H40A H 0.420592 0.709516 0.458809 0.037 Uiso 0.489(4) 1 calc R . P B 2
C41A C 0.3578(9) 0.5558(6) 0.3793(3) 0.0323(19) Uani 0.489(4) 1 d . . P B 2
H41A H 0.436443 0.576573 0.353494 0.039 Uiso 0.489(4) 1 calc R . P B 2
C37B C 0.3921(9) 0.4569(6) 0.4114(3) 0.0375(19) Uani 0.511(4) 1 d . . P B 1
H37B H 0.476290 0.406509 0.404640 0.045 Uiso 0.511(4) 1 calc R . P B 1
C38B C 0.3895(8) 0.5359(5) 0.4784(3) 0.0316(17) Uani 0.511(4) 1 d . . P B 1
H38B H 0.470721 0.540321 0.518134 0.038 Uiso 0.511(4) 1 calc R . P B 1
C40B C 0.1595(9) 0.6124(6) 0.4283(4) 0.0366(19) Uani 0.511(4) 1 d . . P B 1
H40B H 0.082061 0.668961 0.431432 0.044 Uiso 0.511(4) 1 calc R . P B 1
C41B C 0.1618(9) 0.5353(6) 0.3625(4) 0.039(2) Uani 0.511(4) 1 d . . P B 1
H41B H 0.087136 0.541990 0.323091 0.047 Uiso 0.511(4) 1 calc R . P B 1
C14 C 0.2515(5) 0.0554(3) 0.31320(18) 0.0404(10) Uani 1 1 d . . . . .
C35A C 0.2949(13) 0.3988(6) 0.6850(4) 0.062(3) Uani 0.570(7) 1 d . U P C 4
H35A H 0.329671 0.437289 0.651953 0.075 Uiso 0.570(7) 1 calc R . P C 4
C34A C 0.2945(14) 0.4688(8) 0.7527(4) 0.078(3) Uani 0.570(7) 1 d . U P C 4
H34A H 0.325284 0.554501 0.765701 0.094 Uiso 0.570(7) 1 calc R . P C 4
C32A C 0.1713(16) 0.2958(9) 0.7772(5) 0.106(4) Uani 0.570(7) 1 d . U P C 4
H32A H 0.116753 0.260988 0.807077 0.127 Uiso 0.570(7) 1 calc R . P C 4
C31A C 0.1734(15) 0.2288(8) 0.7082(4) 0.088(4) Uani 0.570(7) 1 d . U P C 4
H31A H 0.122202 0.146966 0.691423 0.106 Uiso 0.570(7) 1 calc R . P C 4
C35 C 0.1693(10) 0.3822(5) 0.6765(2) 0.059(3) Uani 0.430(7) 1 d . U P C 3
H35 H 0.115320 0.407062 0.638024 0.071 Uiso 0.430(7) 1 calc R . P C 3
C34 C 0.1697(10) 0.4499(5) 0.7462(3) 0.082(4) Uani 0.430(7) 1 d G U P C 3
H34 H 0.115945 0.521110 0.755328 0.099 Uiso 0.430(7) 1 calc R . P C 3
C33B C 0.2487(7) 0.4135(4) 0.80257(17) 0.108(2) Uani 1 1 d G U . . .
H33A H 0.270067 0.455188 0.851983 0.130 Uiso 0.570(7) 1 calc R . P C 4
H33B H 0.249001 0.459775 0.850191 0.130 Uiso 0.430(7) 1 calc R . P C 3
C32B C 0.3274(12) 0.3093(7) 0.78924(16) 0.129(6) Uani 0.430(7) 1 d G U P C 3
H32B H 0.381431 0.284393 0.827751 0.155 Uiso 0.430(7) 1 calc R . P C 3
C31B C 0.3270(11) 0.2415(6) 0.7196(2) 0.092(5) Uani 0.430(7) 1 d G U P C 3
H31B H 0.380808 0.170344 0.710448 0.111 Uiso 0.430(7) 1 calc R . P C 3
C30B C 0.2480(5) 0.2780(3) 0.66321(14) 0.0444(10) Uani 1 1 d G U . . .
C42 C 0.2403(4) 0.6960(3) 0.55700(14) 0.0406(10) Uani 1 1 d D U . . .
C43A C 0.3045(6) 0.8183(3) 0.5771(2) 0.045(2) Uani 0.461(6) 1 d G U P D 1
H43A H 0.355100 0.850455 0.545150 0.055 Uiso 0.461(6) 1 calc R . P D 1
C44A C 0.2946(7) 0.8934(3) 0.6439(2) 0.051(2) Uani 0.461(6) 1 d G U P D 1
H44A H 0.338480 0.976963 0.657601 0.061 Uiso 0.461(6) 1 calc R . P D 1
C45 C 0.2206(5) 0.8463(3) 0.69059(15) 0.0638(13) Uani 1 1 d DG U . D .
H45 H 0.213807 0.897658 0.736245 0.077 Uiso 0.461(6) 1 calc R . P D 1
H45A H 0.193371 0.894023 0.733507 0.077 Uiso 0.539(6) 1 calc R . P D 2
C47A C 0.1564(6) 0.7240(4) 0.67051(18) 0.055(3) Uani 0.461(6) 1 d G U P D 1
H47A H 0.105753 0.691845 0.702439 0.066 Uiso 0.461(6) 1 calc R . P D 1
C46A C 0.1662(6) 0.6489(3) 0.6037(2) 0.041(2) Uani 0.461(6) 1 d G U P D 1
H46A H 0.122372 0.565335 0.589988 0.049 Uiso 0.461(6) 1 calc R . P D 1
C43B C 0.2068(11) 0.8063(6) 0.5705(4) 0.042(2) Uani 0.539(6) 1 d D U P D 2
H43B H 0.192189 0.841709 0.532159 0.051 Uiso 0.539(6) 1 calc R . P D 2
C44B C 0.1910(12) 0.8753(7) 0.6349(3) 0.060(3) Uani 0.539(6) 1 d D U P D 2
H44B H 0.154176 0.952701 0.637788 0.071 Uiso 0.539(6) 1 calc R . P D 2
C46B C 0.3015(10) 0.7322(7) 0.6883(4) 0.064(2) Uani 0.539(6) 1 d D U P D 2
H46B H 0.343085 0.712139 0.730494 0.076 Uiso 0.539(6) 1 calc R . P D 2
C47B C 0.3122(10) 0.6566(7) 0.6200(3) 0.054(2) Uani 0.539(6) 1 d D U P D 2
H47B H 0.362776 0.583948 0.614437 0.065 Uiso 0.539(6) 1 calc R . P D 2

loop_
_atom_site_aniso_label
_atom_site_aniso_U_11
_atom_site_aniso_U_22
_atom_site_aniso_U_33
_atom_site_aniso_U_23
_atom_site_aniso_U_13
_atom_site_aniso_U_12
C2 0.238(8) 0.036(3) 0.054(3) 0.016(2) 0.062(4) 0.037(4)
C4 0.166(6) 0.035(3) 0.055(3) 0.011(2) 0.039(3) 0.027(3)
C7 0.040(2) 0.034(2) 0.035(2) 0.0102(17) 0.0083(18) 0.0059(18)
C6 0.044(3) 0.042(2) 0.033(2) 0.0065(18) 0.0080(18) 0.0095(19)
C9 0.095(4) 0.046(3) 0.037(2) 0.017(2) 0.009(2) 0.003(2)
C11 0.039(2) 0.033(2) 0.034(2) 0.0094(17) 0.0058(17) 0.0055(18)
C10 0.072(3) 0.033(2) 0.043(2) 0.0166(19) 0.009(2) 0.002(2)
C12 0.039(2) 0.031(2) 0.034(2) 0.0118(17) 0.0078(17) 0.0037(17)
C5 0.066(3) 0.033(2) 0.041(2) 0.0060(18) 0.020(2) 0.009(2)
C13 0.049(3) 0.034(2) 0.035(2) 0.0064(17) 0.0119(18) 0.0103(19)
C8 0.064(3) 0.050(3) 0.031(2) 0.0075(19) 0.011(2) 0.002(2)
C15 0.046(3) 0.032(2) 0.040(2) 0.0058(17) 0.013(2) 0.0061(19)
C1 0.078(3) 0.032(2) 0.044(2) 0.0147(19) 0.019(2) 0.019(2)
C16 0.044(3) 0.052(3) 0.051(3) 0.002(2) 0.013(2) 0.003(2)
C18 0.081(4) 0.040(3) 0.045(3) 0.005(2) 0.025(3) 0.005(2)
C19 0.063(3) 0.052(3) 0.039(2) 0.005(2) 0.006(2) 0.004(2)
C17 0.061(3) 0.057(3) 0.062(3) 0.003(2) 0.033(3) 0.011(2)
C20 0.042(3) 0.049(2) 0.044(2) 0.010(2) 0.010(2) 0.006(2)
C23 0.047(3) 0.077(3) 0.059(3) 0.015(2) 0.014(2) 0.011(2)
C22 0.143(6) 0.065(3) 0.047(3) 0.003(2) 0.035(3) 0.019(3)
C24 0.058(3) 0.027(2) 0.039(2) 0.0153(18) 0.012(2) 0.010(2)
C21 0.047(3) 0.105(4) 0.088(4) -0.003(3) 0.021(3) 0.003(3)
C3 0.286(9) 0.033(3) 0.073(4) 0.021(3) 0.084(5) 0.040(4)
C27 0.047(3) 0.029(2) 0.039(2) 0.0145(18) 0.010(2) 0.0003(19)
C25A 0.031(5) 0.039(4) 0.051(5) 0.022(4) 0.012(4) 0.008(4)
C26A 0.041(5) 0.031(4) 0.045(5) 0.022(4) 0.005(4) -0.002(4)
C28A 0.036(5) 0.029(4) 0.029(4) 0.007(3) 0.007(3) 0.005(3)
C29A 0.027(4) 0.032(4) 0.042(4) 0.015(4) 0.003(4) 0.006(3)
C29B 0.042(5) 0.032(4) 0.040(4) 0.013(3) 0.001(4) -0.006(4)
C28B 0.044(5) 0.039(5) 0.048(5) 0.018(4) 0.019(4) 0.003(4)
C26B 0.033(5) 0.030(4) 0.047(5) 0.010(4) 0.005(4) -0.003(3)
C25B 0.029(4) 0.031(4) 0.043(4) 0.017(4) 0.009(3) 0.005(3)
C36 0.040(2) 0.027(2) 0.036(2) 0.0133(17) 0.0076(18) 0.0059(18)
C37A 0.031(5) 0.024(4) 0.042(4) 0.009(3) -0.004(4) -0.002(3)
C38A 0.025(4) 0.030(4) 0.046(5) 0.008(4) 0.007(4) 0.002(3)
C39 0.051(3) 0.026(2) 0.038(2) 0.0078(17) 0.011(2) -0.0013(19)
C40A 0.030(5) 0.018(4) 0.045(5) 0.011(3) 0.006(4) -0.001(3)
C41A 0.040(5) 0.022(4) 0.038(4) 0.014(3) 0.008(4) -0.004(3)
C37B 0.043(5) 0.023(4) 0.048(4) 0.012(3) 0.007(4) 0.003(3)
C38B 0.025(4) 0.028(4) 0.040(4) 0.011(3) 0.000(3) -0.002(3)
C40B 0.042(5) 0.034(4) 0.040(4) 0.014(4) 0.015(4) 0.014(4)
C41B 0.041(5) 0.031(4) 0.046(5) 0.017(4) 0.000(4) 0.003(4)
C14 0.052(3) 0.030(2) 0.041(2) 0.0103(18) 0.0121(19) 0.0062(18)
C35A 0.099(8) 0.040(4) 0.044(4) 0.014(3) 0.001(5) 0.005(4)
C34A 0.120(9) 0.054(5) 0.046(4) 0.001(3) -0.008(5) 0.012(5)
C32A 0.183(12) 0.077(6) 0.059(5) 0.011(4) 0.059(7) -0.016(6)
C31A 0.161(10) 0.049(5) 0.065(5) 0.018(4) 0.056(6) -0.005(6)
C35 0.056(8) 0.054(6) 0.053(5) -0.002(5) -0.007(6) 0.013(5)
C34 0.095(10) 0.069(8) 0.066(6) -0.008(5) 0.015(7) 0.011(7)
C33B 0.197(7) 0.066(3) 0.054(3) -0.003(3) 0.037(4) 0.005(4)
C32B 0.246(16) 0.094(9) 0.039(5) 0.002(6) 0.010(9) 0.057(10)
C31B 0.158(13) 0.079(8) 0.039(5) 0.012(5) 0.002(7) 0.054(8)
C30B 0.056(3) 0.039(2) 0.038(2) 0.0152(18) 0.0064(19) -0.003(2)
C42 0.044(3) 0.034(2) 0.040(2) 0.0055(17) 0.0077(18) -0.0058(18)
C43A 0.030(6) 0.041(4) 0.059(5) 0.007(4) 0.002(5) 0.003(4)
C44A 0.022(5) 0.055(5) 0.060(5) -0.005(4) -0.006(4) 0.014(4)
C45 0.049(3) 0.078(3) 0.052(3) -0.006(2) 0.017(2) 0.005(2)
C47A 0.036(6) 0.077(5) 0.046(4) 0.010(4) 0.006(4) -0.003(5)
C46A 0.035(6) 0.052(5) 0.033(4) 0.015(3) 0.000(4) -0.006(4)
C43B 0.057(6) 0.036(4) 0.034(4) 0.007(3) 0.008(4) 0.020(4)
C44B 0.071(7) 0.056(5) 0.040(4) -0.006(3) 0.002(4) 0.021(5)
C46B 0.050(6) 0.092(6) 0.038(4) 0.014(4) -0.008(4) -0.007(4)
C47B 0.051(6) 0.058(5) 0.053(4) 0.017(3) 0.002(4) 0.012(4)

loop_
_atom_type_symbol
_atom_type_description
_atom_type_scat_dispersion_real
_atom_type_scat_dispersion_imag
_atom_type_scat_source
C C 0.0033 0.0016 'International Tables Vol C Tables 4.2.6.8 and 6.1.1.4'
H H 0.0000 0.0000 'International Tables Vol C Tables 4.2.6.8 and 6.1.1.4'

loop_
_geom_angle_atom_site_label_1
_geom_angle_atom_site_label_2
_geom_angle_atom_site_label_3
_geom_angle
C1 C2 H2 118.5
C1 C2 C3 123.0(4)
C3 C2 H2 118.5
C5 C4 H4 119.4
C3 C4 H4 119.4
C3 C4 C5 121.2(4)
C6 C7 C12 120.1(3)
C8 C7 C6 120.6(3)
C8 C7 C12 119.3(3)
C7 C6 C15 119.5(3)
C5 C6 C7 119.6(3)
C5 C6 C15 120.9(3)
C10 C9 H9 120.0
C8 C9 H9 120.0
C8 C9 C10 120.0(4)
C10 C11 C12 118.0(3)
C10 C11 C36 120.1(3)
C12 C11 C36 121.9(3)
C9 C10 H10 118.4
C11 C10 C9 123.2(4)
C11 C10 H10 118.4
C7 C12 C11 119.0(3)
C13 C12 C7 118.4(3)
C13 C12 C11 122.6(3)
C4 C5 C14 118.3(3)
C6 C5 C4 121.1(3)
C6 C5 C14 120.6(3)
C12 C13 H13 118.7
C14 C13 C12 122.7(3)
C14 C13 H13 118.7
C7 C8 H8 119.8
C9 C8 C7 120.5(3)
C9 C8 H8 119.8
C16 C15 C6 120.6(4)
C16 C15 C20 119.6(3)
C20 C15 C6 119.8(3)
C2 C1 C24 120.0(3)
C2 C1 C14 118.0(3)
C14 C1 C24 122.0(3)
C15 C16 C17 119.3(4)
C15 C16 C21 119.6(3)
C17 C16 C21 121.1(4)
C19 C18 C17 118.3(4)
C19 C18 C22 120.9(4)
C17 C18 C22 120.8(4)
C18 C19 H19 118.9
C18 C19 C20 122.2(4)
C20 C19 H19 118.9
C16 C17 H17 119.2
C18 C17 C16 121.6(4)
C18 C17 H17 119.2
C15 C20 C23 121.2(3)
C19 C20 C15 119.0(4)
C19 C20 C23 119.7(4)
C20 C23 H23A 109.5
C20 C23 H23B 109.5
C20 C23 H23C 109.5
H23A C23 H23B 109.5
H23A C23 H23C 109.5
H23B C23 H23C 109.5
C18 C22 H22A 109.5
C18 C22 H22B 109.5
C18 C22 H22C 109.5
H22A C22 H22B 109.5
H22A C22 H22C 109.5
H22B C22 H22C 109.5
C1 C24 C25A 119.9(4)
C1 C24 C29B 117.3(4)
C29A C24 C1 125.1(4)
C29A C24 C25A 114.9(5)
C25B C24 C1 124.7(5)
C25B C24 C29B 118.0(5)
C16 C21 H21A 109.5
C16 C21 H21B 109.5
C16 C21 H21C 109.5
H21A C21 H21B 109.5
H21A C21 H21C 109.5
H21B C21 H21C 109.5
C2 C3 H3 119.9
C4 C3 C2 120.3(4)
C4 C3 H3 119.9
C26A C27 C30B 118.6(4)
C28A C27 C26A 119.7(5)
C28A C27 C30B 121.5(4)
C28B C27 C30B 118.7(4)
C26B C27 C28B 114.9(5)
C26B C27 C30B 126.1(4)
C24 C25A H25A 120.0
C26A C25A C24 120.0(6)
C26A C25A H25A 120.0
C27 C26A H26A 120.8
C25A C26A C27 118.4(6)
C25A C26A H26A 120.8
C27 C28A H28A 119.1
C27 C28A C29A 121.8(6)
C29A C28A H28A 119.1
C24 C29A C28A 124.5(6)
C24 C29A H29A 117.7
C28A C29A H29A 117.7
C24 C29B H29B 120.7
C28B C29B C24 118.6(6)
C28B C29B H29B 120.7
C27 C28B H28B 120.3
C29B C28B C27 119.4(6)
C29B C28B H28B 120.3
C27 C26B H26B 117.3
C27 C26B C25B 125.5(7)
C25B C26B H26B 117.3
C24 C25B C26B 123.3(7)
C24 C25B H25B 118.4
C26B C25B H25B 118.4
C37A C36 C11 119.1(4)
C41A C36 C11 123.4(4)
C41A C36 C37A 116.9(5)
C37B C36 C11 117.8(4)
C41B C36 C11 125.1(4)
C41B C36 C37B 116.5(5)
C36 C37A H37A 120.6
C38A C37A C36 118.8(6)
C38A C37A H37A 120.6
C37A C38A H38A 120.4
C37A C38A C39 119.3(6)
C39 C38A H38A 120.4
C40A C39 C38A 115.6(5)
C40A C39 C42 126.7(4)
C40B C39 C38B 116.8(5)
C40B C39 C42 123.6(4)
C42 C39 C38A 116.7(4)
C42 C39 C38B 119.4(4)
C39 C40A H40A 118.0
C39 C40A C41A 124.0(6)
C41A C40A H40A 118.0
C36 C41A C40A 123.7(7)
C36 C41A H41A 118.1
C40A C41A H41A 118.1
C36 C37B H37B 120.3
C38B C37B C36 119.4(6)
C38B C37B H37B 120.3
C39 C38B H38B 121.2
C37B C38B C39 117.6(5)
C37B C38B H38B 121.2
C39 C40B H40B 117.3
C39 C40B C41B 125.3(6)
C41B C40B H40B 117.3
C36 C41B C40B 123.3(6)
C36 C41B H41B 118.3
C40B C41B H41B 118.3
C5 C14 C1 119.2(3)
C13 C14 C5 118.5(3)
C13 C14 C1 122.3(3)
C34A C35A H35A 118.7
C30B C35A H35A 118.7
C30B C35A C34A 122.7(8)
C35A C34A H34A 120.2
C35A C34A C33B 119.6(8)
C33B C34A H34A 120.2
C31A C32A H32A 120.2
C33B C32A H32A 120.2
C33B C32A C31A 119.6(8)
C32A C31A H31A 119.3
C30B C31A C32A 121.4(8)
C30B C31A H31A 119.3
C34 C35 H35 120.0
C34 C35 C30B 120.0
C30B C35 H35 120.0
C35 C34 H34 120.0
C35 C34 C33B 120.0
C33B C34 H34 120.0
C34A C33B H33A 121.4
C32A C33B C34A 117.2(6)
C32A C33B H33A 121.4
C34 C33B H33B 120.0
C32B C33B C34 120.0
C32B C33B H33B 120.0
C33B C32B H32B 120.0
C33B C32B C31B 120.0
C31B C32B H32B 120.0
C32B C31B H31B 120.0
C32B C31B C30B 120.0
C30B C31B H31B 120.0
C35A C30B C27 120.0(4)
C35A C30B C31A 117.0(5)
C31A C30B C27 122.0(5)
C35 C30B C27 119.7(3)
C31B C30B C27 120.3(3)
C31B C30B C35 120.0
C39 C42 C47B 116.3(4)
C43A C42 C39 120.1(3)
C43A C42 C46A 120.0
C46A C42 C39 119.9(3)
C43B C42 C39 126.2(4)
C43B C42 C47B 115.8(5)
C42 C43A H43A 120.0
C44A C43A C42 120.0
C44A C43A H43A 120.0
C43A C44A H44A 120.0
C43A C44A C45 120.0
C45 C44A H44A 120.0
C44A C45 H45 120.0
C47A C45 C44A 120.0
C47A C45 H45 120.0
C44B C45 H45A 121.1
C44B C45 C46B 117.7(5)
C46B C45 H45A 121.1
C45 C47A H47A 120.0
C46A C47A C45 120.0
C46A C47A H47A 120.0
C42 C46A H46A 120.0
C47A C46A C42 120.0
C47A C46A H46A 120.0
C42 C43B H43B 117.7
C42 C43B C44B 124.7(7)
C44B C43B H43B 117.7
C45 C44B C43B 125.1(7)
C45 C44B H44B 117.5
C43B C44B H44B 117.5
C45 C46B H46B 121.7
C47B C46B C45 116.7(6)
C47B C46B H46B 121.7
C42 C47B H47B 121.4
C46B C47B C42 117.2(6)
C46B C47B H47B 121.4

loop_
_geom_bond_atom_site_label_1
_geom_bond_atom_site_label_2
_geom_bond_distance
C2 H2 0.9500
C2 C1 1.354(5)
C2 C3 1.405(5)
C4 H4 0.9500
C4 C5 1.429(5)
C4 C3 1.333(5)
C7 C6 1.418(5)
C7 C12 1.430(4)
C7 C8 1.407(5)
C6 C5 1.405(5)
C6 C15 1.498(4)
C9 H9 0.9500
C9 C10 1.405(5)
C9 C8 1.365(5)
C11 C10 1.344(5)
C11 C12 1.458(4)
C11 C36 1.491(4)
C10 H10 0.9500
C12 C13 1.398(4)
C5 C14 1.429(4)
C13 H13 0.9500
C13 C14 1.392(4)
C8 H8 0.9500
C15 C16 1.391(5)
C15 C20 1.407(5)
C1 C24 1.484(5)
C1 C14 1.447(5)
C16 C17 1.393(5)
C16 C21 1.496(6)
C18 C19 1.379(6)
C18 C17 1.380(6)
C18 C22 1.527(5)
C19 H19 0.9500
C19 C20 1.379(5)
C17 H17 0.9500
C20 C23 1.502(5)
C23 H23A 0.9800
C23 H23B 0.9800
C23 H23C 0.9800
C22 H22A 0.9800
C22 H22B 0.9800
C22 H22C 0.9800
C24 C25A 1.494(8)
C24 C29A 1.323(7)
C24 C29B 1.494(8)
C24 C25B 1.254(7)
C21 H21A 0.9800
C21 H21B 0.9800
C21 H21C 0.9800
C3 H3 0.9500
C27 C26A 1.435(8)
C27 C28A 1.311(7)
C27 C28B 1.475(8)
C27 C26B 1.322(8)
C27 C30B 1.504(4)
C25A H25A 0.9500
C25A C26A 1.399(9)
C26A H26A 0.9500
C28A H28A 0.9500
C28A C29A 1.386(9)
C29A H29A 0.9500
C29B H29B 0.9500
C29B C28B 1.389(9)
C28B H28B 0.9500
C26B H26B 0.9500
C26B C25B 1.373(9)
C25B H25B 0.9500
C36 C37A 1.474(8)
C36 C41A 1.315(7)
C36 C37B 1.481(7)
C36 C41B 1.316(7)
C37A H37A 0.9500
C37A C38A 1.382(9)
C38A H38A 0.9500
C38A C39 1.498(7)
C39 C40A 1.307(7)
C39 C38B 1.516(7)
C39 C40B 1.270(7)
C39 C42 1.497(4)
C40A H40A 0.9500
C40A C41A 1.364(9)
C41A H41A 0.9500
C37B H37B 0.9500
C37B C38B 1.395(8)
C38B H38B 0.9500
C40B H40B 0.9500
C40B C41B 1.368(9)
C41B H41B 0.9500
C35A H35A 0.9500
C35A C34A 1.366(9)
C35A C30B 1.342(8)
C34A H34A 0.9500
C34A C33B 1.394(10)
C32A H32A 0.9500
C32A C31A 1.380(10)
C32A C33B 1.378(10)
C31A H31A 0.9500
C31A C30B 1.378(8)
C35 H35 0.9500
C35 C34 1.3900
C35 C30B 1.3900
C34 H34 0.9500
C34 C33B 1.3900
C33B H33A 0.9500
C33B H33B 0.9500
C33B C32B 1.3900
C32B H32B 0.9500
C32B C31B 1.3900
C31B H31B 0.9500
C31B C30B 1.3900
C42 C43A 1.3900
C42 C46A 1.3900
C42 C43B 1.280(7)
C42 C47B 1.499(7)
C43A H43A 0.9500
C43A C44A 1.3900
C44A H44A 0.9500
C44A C45 1.3900
C45 H45 0.9500
C45 H45A 0.9500
C45 C47A 1.3900
C45 C44B 1.233(7)
C45 C46B 1.511(8)
C47A H47A 0.9500
C47A C46A 1.3900
C46A H46A 0.9500
C43B H43B 0.9500
C43B C44B 1.340(8)
C44B H44B 0.9500
C46B H46B 0.9500
C46B C47B 1.417(8)
C47B H47B 0.9500

loop_
_geom_torsion_atom_site_label_1
_geom_torsion_atom_site_label_2
_geom_torsion_atom_site_label_3
_geom_torsion_atom_site_label_4
_geom_torsion
C2 C1 C24 C25A 53.5(7)
C2 C1 C24 C29A -131.3(6)
C2 C1 C24 C29B -54.3(6)
C2 C1 C24 C25B 129.2(6)
C2 C1 C14 C5 -1.6(6)
C2 C1 C14 C13 178.9(5)
C4 C5 C14 C13 179.0(4)
C4 C5 C14 C1 -0.5(6)
C7 C6 C5 C4 -177.5(4)
C7 C6 C5 C14 0.6(6)
C7 C6 C15 C16 85.7(5)
C7 C6 C15 C20 -91.8(4)
C7 C12 C13 C14 -1.3(6)
C6 C7 C12 C11 -178.1(3)
C6 C7 C12 C13 2.8(5)
C6 C7 C8 C9 179.8(4)
C6 C5 C14 C13 0.9(6)
C6 C5 C14 C1 -178.7(4)
C6 C15 C16 C17 -175.9(4)
C6 C15 C16 C21 3.8(6)
C6 C15 C20 C19 175.9(3)
C6 C15 C20 C23 -3.7(6)
C11 C12 C13 C14 179.6(4)
C11 C36 C37A C38A -179.1(5)
C11 C36 C41A C40A 179.1(5)
C11 C36 C37B C38B 179.8(5)
C11 C36 C41B C40B -179.6(6)
C10 C9 C8 C7 -2.6(7)
C10 C11 C12 C7 -0.7(5)
C10 C11 C12 C13 178.4(4)
C10 C11 C36 C37A 125.3(5)
C10 C11 C36 C41A -45.8(6)
C10 C11 C36 C37B -120.2(5)
C10 C11 C36 C41B 50.6(7)
C12 C7 C6 C5 -2.5(6)
C12 C7 C6 C15 177.0(3)
C12 C7 C8 C9 0.4(6)
C12 C11 C10 C9 -1.6(6)
C12 C11 C36 C37A -53.7(5)
C12 C11 C36 C41A 135.3(5)
C12 C11 C36 C37B 60.9(5)
C12 C11 C36 C41B -128.3(5)
C12 C13 C14 C5 -0.5(6)
C12 C13 C14 C1 179.0(4)
C5 C4 C3 C2 -1.6(10)
C5 C6 C15 C16 -94.9(5)
C5 C6 C15 C20 87.6(5)
C8 C7 C6 C5 178.2(4)
C8 C7 C6 C15 -2.4(6)
C8 C7 C12 C11 1.3(5)
C8 C7 C12 C13 -177.8(4)
C8 C9 C10 C11 3.3(7)
C15 C6 C5 C4 3.1(6)
C15 C6 C5 C14 -178.8(4)
C15 C16 C17 C18 0.3(6)
C1 C2 C3 C4 -0.7(11)
C1 C24 C25A C26A -176.0(5)
C1 C24 C29A C28A 175.5(6)
C1 C24 C29B C28B 178.7(5)
C1 C24 C25B C26B -177.3(5)
C16 C15 C20 C19 -1.7(6)
C16 C15 C20 C23 178.8(4)
C18 C19 C20 C15 -0.1(6)
C18 C19 C20 C23 179.4(4)
C19 C18 C17 C16 -2.0(6)
C17 C18 C19 C20 1.9(6)
C20 C15 C16 C17 1.6(6)
C20 C15 C16 C21 -178.7(4)
C22 C18 C19 C20 -179.4(4)
C22 C18 C17 C16 179.3(4)
C24 C1 C14 C5 179.7(4)
C24 C1 C14 C13 0.2(6)
C24 C25A C26A C27 -2.7(9)
C24 C29B C28B C27 -0.6(9)
C21 C16 C17 C18 -179.5(4)
C3 C2 C1 C24 -179.0(6)
C3 C2 C1 C14 2.3(9)
C3 C4 C5 C6 -179.7(6)
C3 C4 C5 C14 2.2(8)
C27 C28A C29A C24 4.1(11)
C27 C26B C25B C24 -2.6(11)
C25A C24 C29A C28A -9.1(9)
C26A C27 C28A C29A 2.4(9)
C26A C27 C30B C35A 109.9(7)
C26A C27 C30B C31A -81.7(8)
C28A C27 C26A C25A -2.7(9)
C28A C27 C30B C35A -65.7(8)
C28A C27 C30B C31A 102.6(8)
C29A C24 C25A C26A 8.3(9)
C29B C24 C25B C26B 6.2(9)
C28B C27 C26B C25B -2.7(9)
C28B C27 C30B C35 -88.8(6)
C28B C27 C30B C31B 92.4(6)
C26B C27 C28B C29B 3.9(8)
C26B C27 C30B C35 86.1(7)
C26B C27 C30B C31B -92.7(7)
C25B C24 C29B C28B -4.5(8)
C36 C11 C10 C9 179.4(4)
C36 C11 C12 C7 178.3(3)
C36 C11 C12 C13 -2.7(6)
C36 C37A C38A C39 -2.5(9)
C36 C37B C38B C39 -0.4(9)
C37A C36 C41A C40A 7.9(9)
C37A C38A C39 C40A 12.4(8)
C37A C38A C39 C42 -178.1(5)
C38A C39 C40A C41A -13.1(9)
C38A C39 C42 C43B -109.0(7)
C38A C39 C42 C47B 86.8(6)
C39 C40A C41A C36 3.0(11)
C39 C40B C41B C36 0.5(12)
C39 C42 C43A C44A -179.3(3)
C39 C42 C46A C47A 179.3(3)
C39 C42 C43B C44B 177.4(7)
C39 C42 C47B C46B -179.8(6)
C40A C39 C42 C43B 59.1(8)
C40A C39 C42 C47B -105.1(6)
C41A C36 C37A C38A -7.5(8)
C37B C36 C41B C40B -8.7(9)
C38B C39 C40B C41B 7.9(10)
C38B C39 C42 C43A 95.9(5)
C38B C39 C42 C46A -83.4(5)
C40B C39 C38B C37B -7.4(8)
C40B C39 C42 C43A -79.4(6)
C40B C39 C42 C46A 101.3(6)
C41B C36 C37B C38B 8.2(8)
C14 C1 C24 C25A -127.9(5)
C14 C1 C24 C29A 47.3(7)
C14 C1 C24 C29B 124.4(5)
C14 C1 C24 C25B -52.2(7)
C35A C34A C33B C32A -14.4(12)
C34A C35A C30B C27 179.4(7)
C34A C35A C30B C31A 10.5(11)
C32A C31A C30B C27 -179.4(8)
C32A C31A C30B C35A -10.7(13)
C31A C32A C33B C34A 14.1(14)
C35 C34 C33B C32B 0.0
C34 C35 C30B C27 -178.8(3)
C34 C35 C30B C31B 0.0
C34 C33B C32B C31B 0.0
C33B C32A C31A C30B -1.6(16)
C33B C32B C31B C30B 0.0
C32B C31B C30B C27 178.8(3)
C32B C31B C30B C35 0.0
C30B C27 C26A C25A -178.4(5)
C30B C27 C28A C29A 178.0(5)
C30B C27 C28B C29B 179.4(5)
C30B C27 C26B C25B -177.8(5)
C30B C35A C34A C33B 2.0(13)
C30B C35 C34 C33B 0.0
C42 C39 C40A C41A 178.7(5)
C42 C39 C38B C37B 177.0(5)
C42 C39 C40B C41B -176.7(6)
C42 C43A C44A C45 0.0
C42 C43B C44B C45 6.9(14)
C43A C42 C46A C47A 0.0
C43A C44A C45 C47A 0.0
C44A C45 C47A C46A 0.0
C45 C47A C46A C42 0.0
C45 C46B C47B C42 -0.9(10)
C46A C42 C43A C44A 0.0
C43B C42 C47B C46B 14.3(9)
C44B C45 C46B C47B -10.4(10)
C46B C45 C44B C43B 8.6(12)
C47B C42 C43B C44B -18.3(11)

loop_
_smtbx_masks_void_nr
_smtbx_masks_void_average_x
_smtbx_masks_void_average_y
_smtbx_masks_void_average_z
_smtbx_masks_void_volume
_smtbx_masks_void_count_electrons
1 -0.413 0.500 0.000 229.2 83.8
